data_8102392
loop_
_publ_author_name
'Yvon Bibila Mayaya Bisseyou'
'Adjo Adohi-Krou'
'Mahamat Ouattara'
'Drissa Sissouma'
'Emma G. Zoro-Diama'
'N'd\'ed\'e Ebby'

_publ_section_title
;
 Crystal structure of
 3-(4-fluorophenyl)-1-(2-methylimidazo-[1,2-a]-pyridin-3-yl)prop-2-en-1-one,
 C17H13FN2O
;
_journal_issue 1
_journal_name_full 'Zeitschrift f\"ur Kristallographie - New Crystal Structures'
_journal_page_first 81
_journal_volume 224
_journal_year 2009
_chemical_formula_moiety 'C17 H13 F1 N2 O1'
_chemical_formula_sum 'C17 H13 F N2 O'
_chemical_formula_weight 280.30
_chemical_melting_point 459
_chemical_name_systematic
;
3-(4-Fluorophenyl)-1-(2-methylimidazo[1,2-<i>a</i>]pyridin-3-yl)
prop-2-en-1-one
;
_space_group_IT_number 14
_symmetry_cell_setting monoclinic
_symmetry_space_group_name_Hall '-P 2yn'
_symmetry_space_group_name_H-M 'P 1 21/n 1'
_atom_sites_solution_hydrogens geom
_atom_sites_solution_primary direct
_audit_creation_method CRYSTALS_ver_12.84
_cell_angle_alpha 90
_cell_angle_beta 106.4720(10)
_cell_angle_gamma 90
_cell_formula_units_Z 4
_cell_length_a 6.7597(2)
_cell_length_b 28.4154(8)
_cell_length_c 7.3112(2)
_cell_measurement_reflns_used 10734
_cell_measurement_temperature 295
_cell_measurement_theta_max 28
_cell_measurement_theta_min 1
_cell_volume 1346.70(7)
_computing_cell_refinement 'DENZO/SCALEPACK (Otwinowski & Minor, 1997)'
_computing_data_collection 'COLLECT (Nonius, 1998)'
_computing_data_reduction DENZO/SCALEPACK
_computing_molecular_graphics
;    
ORTEP-3 (Farrugia, 1997) and PLATON (Spek, 2003)
;
_computing_publication_material CRYSTALS
_computing_structure_refinement 'CRYSTALS (Betteridge et al., 2003)'
_computing_structure_solution 'SIR92 (Altomare et al., 1994)'
_diffrn_ambient_temperature 295
_diffrn_measured_fraction_theta_full 0.992
_diffrn_measured_fraction_theta_max 0.974
_diffrn_measurement_device_type 'Nonius KappaCCD'
_diffrn_measurement_method '\f scans'
_diffrn_radiation_monochromator graphite
_diffrn_radiation_type 'Mo K\a'
_diffrn_radiation_wavelength 0.71073
_diffrn_reflns_av_R_equivalents 0.05
_diffrn_reflns_limit_h_max 8
_diffrn_reflns_limit_h_min -8
_diffrn_reflns_limit_k_max 37
_diffrn_reflns_limit_k_min -37
_diffrn_reflns_limit_l_max 9
_diffrn_reflns_limit_l_min -9
_diffrn_reflns_number 10734
_diffrn_reflns_theta_full 26.247
_diffrn_reflns_theta_max 28.223
_diffrn_reflns_theta_min 1.433
_diffrn_standards_number 0
_exptl_absorpt_coefficient_mu 0.097
_exptl_absorpt_correction_T_max 0.98
_exptl_absorpt_correction_T_min 0.93
_exptl_absorpt_correction_type multi-scan
_exptl_absorpt_process_details 'DENZO/SCALEPACK (Otwinowski & Minor, 1997)'
_exptl_crystal_colour yellow
_exptl_crystal_density_diffrn 1.382
_exptl_crystal_description parallelepiped
_exptl_crystal_F_000 584
_exptl_crystal_size_max 0.50
_exptl_crystal_size_mid 0.20
_exptl_crystal_size_min 0.20
_refine_diff_density_max 0.18
_refine_diff_density_min -0.20
_refine_ls_extinction_method None
_refine_ls_goodness_of_fit_ref 0.9081
_refine_ls_hydrogen_treatment constr
_refine_ls_matrix_type full
_refine_ls_number_parameters 190
_refine_ls_number_reflns 3226
_refine_ls_number_restraints 0
_refine_ls_R_factor_all 0.0767
_refine_ls_R_factor_gt 0.0476
_refine_ls_shift/su_max 0.000109
_refine_ls_structure_factor_coef Fsqd
_refine_ls_weighting_details
;
 Method, part 1, Chebychev polynomial, (Watkin, 1994, Prince, 1982) 
 [weight] = 1.0/[A~0~*T~0~(x)+A~1~*T~1~(x) ... +A~n-1~]*T~n-1~(x)] 
 where A~i~ are the Chebychev coefficients listed below and x= Fcalc/Fmax 
 Method = Robust Weighting (Prince, 1982) 
 W = [weight] * [1-(deltaF/6*sigmaF)^2^]^2^ 
 A~i~ are: 
 427. 639. 362. 116. 
;
_refine_ls_weighting_scheme calc
_refine_ls_wR_factor_all 0.1267
_refine_ls_wR_factor_gt 0.1045
_refine_ls_wR_factor_ref 0.1045
_reflns_limit_h_max 8
_reflns_limit_h_min -8
_reflns_limit_k_max 37
_reflns_limit_k_min 0
_reflns_limit_l_max 9
_reflns_limit_l_min 0
_reflns_number_gt 2177
_reflns_number_total 3226
_reflns_threshold_expression I>3.0\s(I)
_oxford_diffrn_Wilson_B_factor 3.64
_oxford_diffrn_Wilson_scale 0.05
_oxford_refine_ls_scale 5.37(13)
_cod_data_source_file 1267-2489.cff
_cod_data_source_block CRYSTALS_cif
_cod_depositor_comments
;
The following automatic conversions were performed:
'_symmetry_cell_setting' value 'Monoclinic' changed to 'monoclinic'
according to '/home/saulius/struct/CIF-dictionaries/cif_core.dic'
dictionary named 'cif_core.dic' version 2.4.1 from 2010-06-29.

Automatic conversion script
Id: cif_fix_enum 1555 2011-01-17 13:19:09Z saulius 
;
_cod_original_sg_symbol_H-M 'P 1 21/n 1 '
_cod_original_formula_sum 'C17 H13 F1 N2 O1'
_cod_database_code 8102392

loop_
_symmetry_equiv_pos_as_xyz
x,y,z
-x,-y,-z
-x+1/2,y+1/2,-z+1/2
x+1/2,-y+1/2,z+1/2

loop_
_atom_site_label
_atom_site_type_symbol
_atom_site_fract_x
_atom_site_fract_y
_atom_site_fract_z
_atom_site_U_iso_or_equiv
_atom_site_occupancy
_atom_site_adp_type
_atom_site_refinement_flags_posn
_atom_site_refinement_flags_adp
_atom_site_refinement_flags_occupancy
_atom_site_disorder_assembly
_atom_site_disorder_group
_atom_site_attached_hydrogens
F1 F 0.5110(2) -0.20650(4) 0.5244(2) 0.0823 1.0000 Uani . . . . . .
O1 O 0.21489(19) 0.05954(5) 0.0220(2) 0.0558 1.0000 Uani . . . . . .
N1 N 0.4981(2) 0.13603(5) 0.0901(2) 0.0425 1.0000 Uani . . . . . .
N2 N 0.8440(2) 0.13161(6) 0.1975(2) 0.0519 1.0000 Uani . . . . . .
C1 C 0.5787(3) -0.08826(7) 0.3780(3) 0.0514 1.0000 Uani . . . . . .
C2 C 0.6252(3) -0.13250(7) 0.4577(3) 0.0581 1.0000 Uani . . . . . .
C3 C 0.4651(4) -0.16285(6) 0.4466(3) 0.0556 1.0000 Uani . . . . . .
C4 C 0.2652(4) -0.15135(7) 0.3631(3) 0.0590 1.0000 Uani . . . . . .
C5 C 0.2202(3) -0.10695(7) 0.2841(3) 0.0512 1.0000 Uani . . . . . .
C6 C 0.3765(3) -0.07470(6) 0.2913(2) 0.0410 1.0000 Uani . . . . . .
C7 C 0.3248(3) -0.02805(6) 0.2048(2) 0.0418 1.0000 Uani . . . . . .
C8 C 0.4504(3) 0.00853(6) 0.2281(2) 0.0448 1.0000 Uani . . . . . .
C9 C 0.3914(3) 0.05359(6) 0.1279(2) 0.0409 1.0000 Uani . . . . . .
C10 C 0.5468(3) 0.08997(6) 0.1557(2) 0.0394 1.0000 Uani . . . . . .
C11 C 0.3119(3) 0.15829(7) 0.0199(3) 0.0550 1.0000 Uani . . . . . .
C12 C 0.3112(4) 0.20439(7) -0.0305(3) 0.0668 1.0000 Uani . . . . . .
C13 C 0.4962(4) 0.22884(7) -0.0108(3) 0.0687 1.0000 Uani . . . . . .
C14 C 0.6797(4) 0.20711(7) 0.0639(3) 0.0618 1.0000 Uani . . . . . .
C15 C 0.6826(3) 0.15967(6) 0.1187(3) 0.0477 1.0000 Uani . . . . . .
C16 C 0.7620(3) 0.08940(6) 0.2212(2) 0.0439 1.0000 Uani . . . . . .
C17 C 0.9053(3) 0.04977(7) 0.3055(3) 0.0557 1.0000 Uani . . . . . .
H11 H 0.1901 0.1399 0.0114 0.0634 1.0000 Uiso R . . . . .
H7 H 0.1862 -0.0241 0.1248 0.0495 1.0000 Uiso R . . . . .
H4 H 0.1578 -0.1737 0.3590 0.0709 1.0000 Uiso R . . . . .
H173 H 1.0434 0.0583 0.3072 0.0819 1.0000 Uiso R . . . . .
H8 H 0.5817 0.0064 0.3109 0.0536 1.0000 Uiso R . . . . .
H14 H 0.8090 0.2221 0.0799 0.0739 1.0000 Uiso R . . . . .
H172 H 0.9029 0.0428 0.4349 0.0817 1.0000 Uiso R . . . . .
H2 H 0.7627 -0.1416 0.5165 0.0699 1.0000 Uiso R . . . . .
H5 H 0.0766 -0.0982 0.2236 0.0602 1.0000 Uiso R . . . . .
H13 H 0.4896 0.2614 -0.0536 0.0802 1.0000 Uiso R . . . . .
H12 H 0.1834 0.2210 -0.0791 0.0779 1.0000 Uiso R . . . . .
H1 H 0.6880 -0.0673 0.3758 0.0625 1.0000 Uiso R . . . . .
H171 H 0.8680 0.0198 0.2301 0.0820 1.0000 Uiso R . . . . .

loop_
_atom_site_aniso_label
_atom_site_aniso_U_11
_atom_site_aniso_U_22
_atom_site_aniso_U_33
_atom_site_aniso_U_23
_atom_site_aniso_U_13
_atom_site_aniso_U_12
F1 0.1164(12) 0.0399(6) 0.0892(10) 0.0162(6) 0.0267(8) 0.0081(7)
O1 0.0400(7) 0.0478(7) 0.0702(9) 0.0107(6) 0.0003(6) 0.0015(6)
N1 0.0496(8) 0.0342(7) 0.0401(7) -0.0020(6) 0.0067(6) 0.0018(6)
N2 0.0512(9) 0.0518(9) 0.0505(9) 0.0001(7) 0.0108(7) -0.0076(7)
C1 0.0469(10) 0.0432(10) 0.0612(11) 0.0057(9) 0.0108(8) 0.0003(8)
C2 0.0606(12) 0.0477(11) 0.0632(12) 0.0093(9) 0.0128(10) 0.0118(9)
C3 0.0827(15) 0.0332(9) 0.0515(11) 0.0029(8) 0.0200(10) 0.0031(9)
C4 0.0718(13) 0.0429(10) 0.0599(12) -0.0009(9) 0.0150(10) -0.0148(10)
C5 0.0530(10) 0.0456(10) 0.0506(10) -0.0010(8) 0.0073(8) -0.0077(8)
C6 0.0475(9) 0.0369(8) 0.0369(8) -0.0020(7) 0.0091(7) -0.0010(7)
C7 0.0425(9) 0.0398(9) 0.0406(8) 0.0009(7) 0.0080(7) 0.0029(7)
C8 0.0412(9) 0.0397(9) 0.0485(9) 0.0031(7) 0.0047(7) 0.0012(7)
C9 0.0401(9) 0.0369(8) 0.0441(9) -0.0024(7) 0.0089(7) 0.0021(7)
C10 0.0429(9) 0.0333(8) 0.0393(8) 0.0006(6) 0.0075(7) 0.0028(7)
C11 0.0558(11) 0.0423(10) 0.0594(11) -0.0008(8) 0.0043(9) 0.0086(8)
C12 0.0827(16) 0.0414(10) 0.0675(14) 0.0011(9) 0.0069(11) 0.0161(11)
C13 0.1078(19) 0.0355(9) 0.0597(12) 0.0010(9) 0.0186(12) 0.0011(11)
C14 0.0854(16) 0.0435(10) 0.0560(12) -0.0045(9) 0.0194(11) -0.0134(11)
C15 0.0582(11) 0.0414(9) 0.0426(9) -0.0037(7) 0.0128(8) -0.0063(8)
C16 0.0453(9) 0.0460(9) 0.0382(8) -0.0021(7) 0.0083(7) -0.0002(7)
C17 0.0422(10) 0.0604(12) 0.0608(12) 0.0088(10) 0.0087(8) 0.0077(9)

loop_
_atom_type_symbol
_atom_type_scat_dispersion_real
_atom_type_scat_dispersion_imag
_atom_type_scat_Cromer_Mann_a1
_atom_type_scat_Cromer_Mann_b1
_atom_type_scat_Cromer_Mann_a2
_atom_type_scat_Cromer_Mann_b2
_atom_type_scat_Cromer_Mann_a3
_atom_type_scat_Cromer_Mann_b3
_atom_type_scat_Cromer_Mann_a4
_atom_type_scat_Cromer_Mann_b4
_atom_type_scat_Cromer_Mann_c
_atom_type_scat_source
C 0.0033 0.0016 2.3100 20.8439 1.0200 10.2075 1.5886 0.5687 0.8650 51.6512 0.2156 'International Tables Vol C 4.2.6.8 and 6.1.1.4'
H 0.0000 0.0000 0.4930 10.5109 0.3229 26.1257 0.1402 3.1424 0.0408 57.7998 0.0030 'International Tables Vol C 4.2.6.8 and 6.1.1.4'
N 0.0061 0.0033 12.2126 0.0057 3.1322 9.8933 2.0125 28.9975 1.1663 0.5826 -11.5290 'International Tables Vol C 4.2.6.8 and 6.1.1.4'
O 0.0106 0.0060 3.0485 13.2771 2.2868 5.7011 1.5463 0.3239 0.8670 32.9089 0.2508 'International Tables Vol C 4.2.6.8 and 6.1.1.4'
F 0.0171 0.0103 3.5392 10.2825 2.6412 4.2944 1.5170 0.2615 1.0243 26.1476 0.2776 'International Tables Vol C 4.2.6.8 and 6.1.1.4'

loop_
_geom_angle_atom_site_label_1
_geom_angle_site_symmetry_1
_geom_angle_atom_site_label_2
_geom_angle_site_symmetry_2
_geom_angle_atom_site_label_3
_geom_angle_site_symmetry_3
_geom_angle
_geom_angle_publ_flag
C10 . N1 . C11 . 131.35(16) ?
C10 . N1 . C15 . 106.79(14) ?
C11 . N1 . C15 . 121.76(16) ?
C15 . N2 . C16 . 105.62(15) ?
C2 . C1 . C6 . 121.39(18) ?
C2 . C1 . H1 . 119.4 ?
C6 . C1 . H1 . 119.1 ?
C1 . C2 . C3 . 117.80(19) ?
C1 . C2 . H2 . 121.2 ?
C3 . C2 . H2 . 121.0 ?
F1 . C3 . C2 . 117.79(19) ?
F1 . C3 . C4 . 119.15(19) ?
C2 . C3 . C4 . 123.06(18) ?
C3 . C4 . C5 . 118.70(19) ?
C3 . C4 . H4 . 120.3 ?
C5 . C4 . H4 . 121.0 ?
C4 . C5 . C6 . 120.72(19) ?
C4 . C5 . H5 . 119.4 ?
C6 . C5 . H5 . 119.9 ?
C1 . C6 . C5 . 118.32(16) ?
C1 . C6 . C7 . 122.04(16) ?
C5 . C6 . C7 . 119.63(16) ?
C6 . C7 . C8 . 126.07(16) ?
C6 . C7 . H7 . 116.1 ?
C8 . C7 . H7 . 117.8 ?
C7 . C8 . C9 . 123.08(16) ?
C7 . C8 . H8 . 119.7 ?
C9 . C8 . H8 . 117.2 ?
C8 . C9 . O1 . 120.51(16) ?
C8 . C9 . C10 . 117.90(14) ?
O1 . C9 . C10 . 121.58(15) ?
C9 . C10 . N1 . 121.94(14) ?
C9 . C10 . C16 . 133.18(15) ?
N1 . C10 . C16 . 104.41(15) ?
N1 . C11 . C12 . 118.5(2) ?
N1 . C11 . H11 . 116.8 ?
C12 . C11 . H11 . 124.7 ?
C11 . C12 . C13 . 121.0(2) ?
C11 . C12 . H12 . 120.5 ?
C13 . C12 . H12 . 118.6 ?
C12 . C13 . C14 . 120.26(19) ?
C12 . C13 . H13 . 118.7 ?
C14 . C13 . H13 . 121.1 ?
C13 . C14 . C15 . 119.3(2) ?
C13 . C14 . H14 . 123.4 ?
C15 . C14 . H14 . 117.3 ?
C14 . C15 . N1 . 119.03(18) ?
C14 . C15 . N2 . 129.54(19) ?
N1 . C15 . N2 . 111.43(15) ?
C10 . C16 . N2 . 111.74(16) ?
C10 . C16 . C17 . 129.66(17) ?
N2 . C16 . C17 . 118.58(16) ?
C16 . C17 . H173 . 109.1 ?
C16 . C17 . H172 . 111.5 ?
H173 . C17 . H172 . 108.8 ?
C16 . C17 . H171 . 112.2 ?
H173 . C17 . H171 . 108.3 ?
H172 . C17 . H171 . 106.8 ?

loop_
_geom_bond_atom_site_label_1
_geom_bond_site_symmetry_1
_geom_bond_atom_site_label_2
_geom_bond_site_symmetry_2
_geom_bond_distance
_geom_bond_publ_flag
F1 . C3 . 1.363(2) ?
O1 . C9 . 1.236(2) ?
N1 . C10 . 1.401(2) ?
N1 . C11 . 1.372(2) ?
N1 . C15 . 1.379(2) ?
N2 . C15 . 1.342(2) ?
N2 . C16 . 1.353(2) ?
C1 . C2 . 1.384(3) ?
C1 . C6 . 1.388(2) ?
C1 . H1 . 0.953 ?
C2 . C3 . 1.368(3) ?
C2 . H2 . 0.943 ?
C3 . C4 . 1.356(3) ?
C4 . C5 . 1.385(3) ?
C4 . H4 . 0.959 ?
C5 . C6 . 1.388(2) ?
C5 . H5 . 0.978 ?
C6 . C7 . 1.468(2) ?
C7 . C8 . 1.322(2) ?
C7 . H7 . 0.960 ?
C8 . C9 . 1.473(2) ?
C8 . H8 . 0.924 ?
C9 . C10 . 1.447(2) ?
C10 . C16 . 1.397(2) ?
C11 . C12 . 1.360(3) ?
C11 . H11 . 0.963 ?
C12 . C13 . 1.402(3) ?
C12 . H12 . 0.959 ?
C13 . C14 . 1.354(3) ?
C13 . H13 . 0.973 ?
C14 . C15 . 1.405(3) ?
C14 . H14 . 0.950 ?
C16 . C17 . 1.499(3) ?
C17 . H173 . 0.962 ?
C17 . H172 . 0.971 ?
C17 . H171 . 1.006 ?

loop_
_geom_hbond_atom_site_label_D
_geom_hbond_atom_site_label_H
_geom_hbond_atom_site_label_A
_geom_hbond_site_symmetry_A
_geom_hbond_distance_DH
_geom_hbond_distance_HA
_geom_hbond_distance_DA
_geom_hbond_angle_DHA
_geom_hbond_publ_flag
C5 H5 O1 2_555 0.978 2.51 3.427(3) 156 y
C12 H12 F1 3_555 0.959 2.54 3.348(3) 142 y

loop_
_cod_related_entry_id
_cod_related_entry_database
_cod_related_entry_code
1 ChemSpider 4746138
